data_2013724
loop_
_publ_author_name
'Akkurt, Mehmet'
'\"Ozt\"urk, Sema'
'\"Ung\"oren, Hakan'
'Sa\,cmac\?i, Mustafa'
'Fun, Hoong-Kun'
'Ak\,camur, Yunus'

_publ_section_title
;Methyl
 (+-)-1-ethyl-2-hydroxy-4-(4-methoxybenzoyl)-5-(4-methoxyphenyl)-3-oxo-2,3-dihydro-1<i>H</i>-pyrrole-2-acetate
;
_journal_issue 10
_journal_name_full 'Acta Crystallographica Section C'
_journal_page_first o598
_journal_page_last o600
_journal_paper_doi 10.1107/S0108270103018584
_journal_volume 59
_journal_year 2003
_chemical_formula_iupac 'C24 H25 N O7'
_chemical_formula_moiety 'C24 H25 N O7'
_chemical_formula_sum 'C24 H25 N O7'
_chemical_formula_weight 439.45
_chemical_name_systematic
;
Methyl
(+-)-1-ethyl-2-hydroxy-4-(4-methoxybenzoyl)-5-(4-methoxyphenyl)-3-oxo-
2,3-dihydro-1H-pyrrole-2-acetate
;
_space_group_IT_number 1
_symmetry_cell_setting triclinic
_symmetry_space_group_name_Hall 'P 1'
_symmetry_space_group_name_H-M 'P 1'
_atom_sites_solution_hydrogens geom
_atom_sites_solution_primary direct
_atom_sites_solution_secondary difmap
_cell_angle_alpha 66.369(5)
_cell_angle_beta 75.928(5)
_cell_angle_gamma 72.005(5)
_cell_formula_units_Z 2
_cell_length_a 10.160(5)
_cell_length_b 10.785(5)
_cell_length_c 11.942(5)
_cell_measurement_reflns_used 2644
_cell_measurement_temperature 293
_cell_measurement_theta_max 49.07
_cell_measurement_theta_min 4.57
_cell_volume 1129.4(9)
_computing_cell_refinement 'SAINT (Siemens, 1996)'
_computing_data_collection 'SMART (Siemens, 1996)'
_computing_data_reduction SAINT
_computing_molecular_graphics 'ORTEP-3 for Windows (Farrugia, 1997)'
_computing_publication_material 'PARST (Nardelli, 1995) and WinGX (Farrugia, 1999)'
_computing_structure_refinement 'SHELXL97 (Sheldrick, 1997)'
_computing_structure_solution 'SIR97 (Altomare, 1999)'
_diffrn_ambient_temperature 293(2)
_diffrn_detector_area_resol_mean 8.33
_diffrn_measured_fraction_theta_full 0.922
_diffrn_measured_fraction_theta_max 0.922
_diffrn_measurement_device_type 'Siemens SMART CCD area-detector'
_diffrn_measurement_method \w
_diffrn_radiation_monochromator graphite
_diffrn_radiation_source 'fine-focus sealed tube'
_diffrn_radiation_type MoK\a
_diffrn_radiation_wavelength 0.71073
_diffrn_reflns_av_R_equivalents 0.000
_diffrn_reflns_av_sigmaI/netI 0.066
_diffrn_reflns_limit_h_max 13
_diffrn_reflns_limit_h_min -13
_diffrn_reflns_limit_k_max 11
_diffrn_reflns_limit_k_min -14
_diffrn_reflns_limit_l_max 15
_diffrn_reflns_limit_l_min -15
_diffrn_reflns_number 6035
_diffrn_reflns_reduction_process ' ?'
_diffrn_reflns_theta_full 28.28
_diffrn_reflns_theta_max 28.28
_diffrn_reflns_theta_min 2.28
_diffrn_standards_decay_% negligible
_exptl_absorpt_coefficient_mu 0.095
_exptl_absorpt_correction_T_max 0.981
_exptl_absorpt_correction_T_min 0.952
_exptl_absorpt_correction_type refdelf
_exptl_absorpt_process_details '[Parkin et al., 1995; cubic fit to sin(\q)/\l with 24 parameters]'
_exptl_crystal_colour colourless
_exptl_crystal_density_diffrn 1.292
_exptl_crystal_density_meas ?
_exptl_crystal_density_method 'not measured'
_exptl_crystal_description block
_exptl_crystal_F_000 464
_exptl_crystal_size_max 0.52
_exptl_crystal_size_mid 0.26
_exptl_crystal_size_min 0.20
_refine_diff_density_max 0.22
_refine_diff_density_min -0.19
_refine_ls_extinction_method none
_refine_ls_goodness_of_fit_ref 1.110
_refine_ls_hydrogen_treatment constr
_refine_ls_matrix_type full
_refine_ls_number_parameters 577
_refine_ls_number_reflns 6035
_refine_ls_number_restraints 3
_refine_ls_restrained_S_all 1.110
_refine_ls_R_factor_all 0.093
_refine_ls_R_factor_gt 0.066
_refine_ls_shift/su_max 0.002
_refine_ls_shift/su_mean 0.000
_refine_ls_structure_factor_coef Fsqd
_refine_ls_weighting_details 'calc w = 1/[\s^2^(Fo^2^)+(0.0372P)^2^+0.2621P] where P=(Fo^2^+2Fc^2^)/3'
_refine_ls_weighting_scheme calc
_refine_ls_wR_factor_gt 0.116
_refine_ls_wR_factor_ref 0.127
_reflns_number_gt 4369
_reflns_number_total 6035
_reflns_threshold_expression I>2\s(I)
_cod_data_source_file ty1001.cif
_cod_data_source_block I
_cod_depositor_comments
;
The following automatic conversions were performed:
'_symmetry_cell_setting' value 'Triclinic' changed to 'triclinic'
according to '/home/saulius/struct/CIF-dictionaries/cif_core.dic'
dictionary named 'cif_core.dic' version 2.4.1 from 2010-06-29.

Automatic conversion script
Id: cif_fix_enum 1527 2010-12-29 10:47:43Z saulius 

The following automatic conversions were performed:

'_symmetry_cell_setting' value 'Triclinic' changed to 'triclinic'
according to /home/saulius/struct/CIF-dictionaries/cif_core.dic
dictionary named 'cif_core.dic' version 2.4.1 from 2010-06-29.

Automatic conversion script
Id: cif_fix_values 1715 2011-07-08 13:25:40Z adriana 

The following automatic conversions were performed:

'_exptl_crystal_density_meas' value 'not measured' was changed to '?'
- the value is perceived as not measured.

Automatic conversion script
Id: cif_fix_values 3008 2015-01-20 13:52:24Z robertas 
;
_cod_database_code 2013724

loop_
_symmetry_equiv_pos_as_xyz
x,y,z

loop_
_atom_site_aniso_label
_atom_site_aniso_U_11
_atom_site_aniso_U_22
_atom_site_aniso_U_33
_atom_site_aniso_U_12
_atom_site_aniso_U_13
_atom_site_aniso_U_23
O1 0.039(2) 0.048(2) 0.059(2) -0.0208(16) 0.0019(16) -0.0121(16)
O2 0.072(3) 0.052(2) 0.0323(17) -0.0181(18) 0.0000(16) -0.0129(15)
O3 0.058(2) 0.0464(19) 0.0372(16) -0.0265(17) 0.0132(15) -0.0186(14)
O4 0.061(3) 0.061(2) 0.057(2) -0.0185(19) 0.0179(18) -0.0292(18)
O5 0.112(4) 0.084(3) 0.0301(19) -0.019(3) -0.014(2) 0.0005(19)
O6 0.046(3) 0.104(3) 0.066(2) -0.026(2) -0.008(2) 0.016(2)
O7 0.054(3) 0.090(3) 0.066(2) -0.018(2) -0.021(2) -0.002(2)
N1 0.038(2) 0.036(2) 0.0360(19) -0.0110(17) -0.0061(16) -0.0141(16)
C1 0.036(3) 0.036(2) 0.039(2) -0.017(2) 0.0011(19) -0.0079(19)
C2 0.028(2) 0.042(3) 0.032(2) -0.0113(19) 0.0041(18) -0.0146(19)
C3 0.038(3) 0.035(2) 0.030(2) -0.012(2) -0.0013(18) -0.0122(18)
C4 0.022(2) 0.031(2) 0.040(2) -0.0008(17) -0.0061(18) -0.0135(18)
C5 0.034(2) 0.037(2) 0.027(2) -0.0103(19) -0.0060(18) -0.0126(18)
C6 0.036(3) 0.032(2) 0.038(2) -0.012(2) -0.0031(19) -0.0072(19)
C7 0.040(3) 0.035(2) 0.061(3) -0.015(2) -0.004(2) -0.018(2)
C8 0.035(3) 0.039(3) 0.076(3) -0.013(2) 0.015(2) -0.028(2)
C9 0.043(3) 0.035(2) 0.038(2) -0.006(2) 0.009(2) -0.014(2)
C10 0.054(3) 0.056(3) 0.051(3) -0.024(3) 0.004(2) -0.031(2)
C11 0.037(3) 0.055(3) 0.049(3) -0.019(2) 0.009(2) -0.028(2)
C12 0.078(4) 0.078(4) 0.063(3) -0.011(3) 0.006(3) -0.048(3)
C13 0.029(2) 0.037(2) 0.031(2) -0.0076(19) -0.0051(18) -0.0118(18)
C14 0.054(4) 0.069(4) 0.042(3) 0.014(3) -0.005(3) -0.016(3)
C15 0.078(5) 0.075(4) 0.046(3) 0.018(3) -0.024(3) 0.000(3)
C16 0.080(4) 0.062(4) 0.031(3) -0.018(3) -0.013(3) -0.008(2)
C17 0.062(4) 0.047(3) 0.039(2) -0.023(3) 0.008(2) -0.018(2)
C18 0.040(3) 0.034(2) 0.046(3) -0.004(2) -0.005(2) -0.014(2)
C19 0.168(8) 0.079(4) 0.033(3) -0.055(5) 0.033(4) -0.024(3)
C20 0.045(3) 0.046(3) 0.055(3) -0.017(2) 0.001(2) -0.024(2)
C21 0.076(6) 0.243(12) 0.180(8) -0.021(6) -0.029(6) -0.167(8)
C22 0.043(3) 0.035(3) 0.050(3) -0.011(2) 0.000(2) -0.005(2)
C23 0.053(3) 0.033(3) 0.048(3) -0.003(2) -0.008(3) -0.006(2)
C24 0.061(5) 0.136(7) 0.122(6) -0.018(5) -0.035(4) -0.023(5)
O8 0.050(2) 0.0303(17) 0.071(2) -0.0060(15) 0.0021(17) -0.0193(16)
O9 0.096(3) 0.054(2) 0.0351(17) -0.017(2) 0.0126(18) -0.0247(16)
O10 0.034(2) 0.070(2) 0.0387(17) -0.0055(17) -0.0028(15) -0.0121(16)
O11 0.051(2) 0.074(3) 0.0385(18) -0.030(2) 0.0055(16) -0.0053(17)
O12 0.065(3) 0.068(2) 0.067(2) -0.0001(19) -0.0044(19) -0.0496(19)
O13 0.077(3) 0.097(3) 0.089(3) -0.043(3) 0.023(2) -0.058(3)
O14 0.069(3) 0.054(2) 0.065(2) -0.010(2) -0.012(2) -0.0180(18)
N2 0.054(3) 0.0270(19) 0.0343(18) -0.0133(18) -0.0011(17) -0.0118(16)
C25 0.048(3) 0.024(2) 0.037(2) -0.006(2) 0.005(2) -0.0136(18)
C26 0.057(3) 0.041(3) 0.034(2) -0.025(2) 0.005(2) -0.014(2)
C27 0.039(3) 0.032(2) 0.027(2) -0.0110(19) 0.0016(18) -0.0094(17)
C28 0.047(3) 0.028(2) 0.029(2) -0.014(2) 0.0008(19) -0.0088(18)
C29 0.036(3) 0.050(3) 0.032(2) -0.015(2) -0.003(2) -0.015(2)
C30 0.032(3) 0.046(3) 0.040(2) -0.007(2) -0.013(2) -0.009(2)
C31 0.026(2) 0.052(3) 0.056(3) -0.013(2) -0.004(2) -0.016(2)
C32 0.042(3) 0.052(3) 0.031(2) -0.015(2) -0.001(2) -0.012(2)
C33 0.045(3) 0.053(3) 0.027(2) -0.010(2) -0.012(2) -0.004(2)
C34 0.031(3) 0.055(3) 0.038(2) -0.013(2) -0.006(2) -0.014(2)
C35 0.038(3) 0.034(2) 0.029(2) -0.012(2) -0.0037(19) -0.0085(18)
C36 0.060(4) 0.136(6) 0.060(4) -0.050(4) 0.014(3) -0.009(4)
C37 0.035(3) 0.033(2) 0.028(2) -0.0094(19) -0.0010(18) -0.0092(18)
C38 0.046(3) 0.040(3) 0.031(2) -0.013(2) -0.003(2) -0.0100(19)
C39 0.044(3) 0.043(3) 0.046(3) -0.012(2) -0.003(2) -0.022(2)
C40 0.046(3) 0.050(3) 0.047(3) -0.002(2) -0.008(2) -0.032(2)
C41 0.055(3) 0.068(4) 0.039(3) -0.020(3) 0.006(2) -0.025(3)
C42 0.065(4) 0.040(3) 0.036(2) -0.019(3) 0.003(2) -0.009(2)
C43 0.047(4) 0.160(7) 0.105(5) -0.014(4) 0.008(3) -0.108(5)
C44 0.066(4) 0.053(3) 0.045(3) 0.001(3) -0.012(3) -0.018(2)
C45 0.152(8) 0.095(5) 0.058(4) -0.042(5) -0.027(4) -0.010(4)
C46 0.053(3) 0.039(3) 0.055(3) -0.016(2) 0.013(2) -0.025(2)
C47 0.074(4) 0.045(3) 0.046(3) -0.027(3) 0.009(3) -0.023(2)
C48 0.098(6) 0.083(5) 0.121(6) -0.004(4) -0.051(5) -0.029(4)

loop_
_atom_site_label
_atom_site_fract_x
_atom_site_fract_y
_atom_site_fract_z
_atom_site_U_iso_or_equiv
_atom_site_thermal_displace_type
_atom_site_calc_flag
_atom_site_refinement_flags
_atom_site_occupancy
_atom_site_type_symbol
O1 1.3476(3) 1.1448(3) 0.5652(3) 0.0500(12) Uani . . 1.000 O
O2 1.2440(4) 0.9979(3) 0.4530(3) 0.0533(13) Uani . . 1.000 O
O3 1.1016(3) 0.6744(3) 0.7612(2) 0.0462(11) Uani . . 1.000 O
O4 1.5072(4) 0.5016(4) 0.3256(3) 0.0608(14) Uani . . 1.000 O
O5 1.0551(5) 0.5846(4) 1.2672(3) 0.0824(18) Uani . . 1.000 O
O6 0.9148(4) 1.1505(5) 0.6855(3) 0.0852(16) Uani . . 1.000 O
O7 0.8889(4) 1.2756(4) 0.4922(3) 0.0758(16) Uani . . 1.000 O
N1 1.1913(4) 1.0449(4) 0.7364(3) 0.0355(11) Uani . . 1.000 N
C1 1.2207(5) 1.1041(5) 0.6015(4) 0.0379(14) Uani . . 1.000 C
C2 1.2259(4) 0.9836(5) 0.5615(4) 0.0343(14) Uani . . 1.000 C
C3 1.2006(4) 0.8679(4) 0.6731(3) 0.0339(14) Uani . . 1.000 C
C4 1.1789(4) 0.9147(4) 0.7716(4) 0.0317(12) Uani . . 1.000 C
C5 1.1827(4) 0.7375(4) 0.6789(3) 0.0314(12) Uani . . 1.000 C
C6 1.2661(5) 0.6782(4) 0.5826(4) 0.0365(14) Uani . . 1.000 C
C7 1.3995(5) 0.6974(5) 0.5294(4) 0.0440(16) Uani . . 1.000 C
C8 1.4779(5) 0.6354(5) 0.4455(5) 0.0507(17) Uani . . 1.000 C
C9 1.4232(5) 0.5564(5) 0.4113(4) 0.0419(14) Uani . . 1.000 C
C10 1.2906(6) 0.5367(5) 0.4633(4) 0.0491(17) Uani . . 1.000 C
C11 1.2127(5) 0.5987(5) 0.5469(4) 0.0447(17) Uani . . 1.000 C
C12 1.4666(7) 0.3955(7) 0.3072(5) 0.070(2) Uani . . 1.000 C
C13 1.1453(4) 0.8337(4) 0.9039(3) 0.0323(12) Uani . . 1.000 C
C14 1.2361(6) 0.7093(6) 0.9591(4) 0.064(2) Uani . . 1.000 C
C15 1.2034(7) 0.6294(7) 1.0799(5) 0.079(2) Uani . . 1.000 C
C16 1.0796(7) 0.6740(6) 1.1493(4) 0.059(2) Uani . . 1.000 C
C17 0.9896(6) 0.7974(5) 1.0957(4) 0.0488(18) Uani . . 1.000 C
C18 1.0233(5) 0.8763(5) 0.9726(4) 0.0414(16) Uani . . 1.000 C
C19 0.9268(9) 0.6230(7) 1.3403(5) 0.095(3) Uani . . 1.000 C
C20 1.1851(5) 1.1227(5) 0.8153(4) 0.0466(17) Uani . . 1.000 C
C21 1.3161(8) 1.0936(11) 0.8606(9) 0.138(5) Uani . . 1.000 C
C22 1.1088(5) 1.2331(5) 0.5471(4) 0.0468(17) Uani . . 1.000 C
C23 0.9622(6) 1.2120(5) 0.5840(5) 0.0490(17) Uani . . 1.000 C
C24 0.7445(8) 1.2684(10) 0.5202(7) 0.111(3) Uani . . 1.000 C
O8 1.0135(4) 0.4316(3) 0.8427(3) 0.0528(11) Uani . . 1.000 O
O9 0.8557(4) 0.5556(3) 0.6328(3) 0.0630(13) Uani . . 1.000 O
O10 0.5337(3) 0.8905(4) 0.6839(3) 0.0520(11) Uani . . 1.000 O
O11 0.9333(4) 1.0830(4) 0.1876(3) 0.0578(13) Uani . . 1.000 O
O12 0.5278(4) 1.1040(4) 1.0837(3) 0.0629(14) Uani . . 1.000 O
O13 0.5754(5) 0.4318(5) 0.9933(4) 0.0804(17) Uani . . 1.000 O
O14 0.6022(4) 0.3825(4) 0.8247(3) 0.0643(14) Uani . . 1.000 O
N2 0.8153(4) 0.5672(3) 0.9307(3) 0.0381(13) Uani . . 1.000 N
C25 0.8699(5) 0.4819(4) 0.8506(4) 0.0381(14) Uani . . 1.000 C
C26 0.8229(5) 0.5864(5) 0.7252(4) 0.0426(16) Uani . . 1.000 C
C27 0.7334(4) 0.7095(4) 0.7471(3) 0.0335(14) Uani . . 1.000 C
C28 0.7359(5) 0.6926(4) 0.8697(3) 0.0350(14) Uani . . 1.000 C
C29 0.6561(5) 0.8330(5) 0.6576(4) 0.0383(16) Uani . . 1.000 C
C30 0.8752(5) 0.8798(5) 0.5179(4) 0.0404(16) Uani . . 1.000 C
C31 0.9458(5) 0.9448(5) 0.4044(4) 0.0451(16) Uani . . 1.000 C
C32 0.8750(5) 1.0172(5) 0.3039(4) 0.0424(16) Uani . . 1.000 C
C33 0.7332(5) 1.0279(5) 0.3169(4) 0.0441(16) Uani . . 1.000 C
C34 0.6616(5) 0.9671(5) 0.4303(4) 0.0412(16) Uani . . 1.000 C
C35 0.7335(5) 0.8923(4) 0.5324(3) 0.0339(14) Uani . . 1.000 C
C36 1.0762(7) 1.0799(8) 0.1703(5) 0.091(3) Uani . . 1.000 C
C37 0.6748(4) 0.7976(4) 0.9262(3) 0.0328(14) Uani . . 1.000 C
C38 0.7073(5) 0.9271(5) 0.8708(4) 0.0396(16) Uani . . 1.000 C
C39 0.6577(5) 1.0253(5) 0.9263(4) 0.0424(17) Uani . . 1.000 C
C40 0.5710(5) 0.9981(5) 1.0379(4) 0.0447(17) Uani . . 1.000 C
C41 0.5345(6) 0.8723(6) 1.0933(4) 0.0530(19) Uani . . 1.000 C
C42 0.5887(6) 0.7721(5) 1.0391(4) 0.0487(18) Uani . . 1.000 C
C43 0.4237(6) 1.0892(8) 1.1906(6) 0.090(3) Uani . . 1.000 C
C44 0.8817(6) 0.5364(6) 1.0390(4) 0.0573(19) Uani . . 1.000 C
C45 0.8378(10) 0.4329(8) 1.1535(5) 0.102(3) Uani . . 1.000 C
C46 0.8054(5) 0.3560(5) 0.8969(4) 0.0488(17) Uani . . 1.000 C
C47 0.6491(6) 0.3937(5) 0.9130(4) 0.0528(19) Uani . . 1.000 C
C48 0.4503(9) 0.4134(8) 0.8326(7) 0.100(3) Uani . . 1.000 C
H1 1.41080 1.07740 0.59310 0.0750 Uiso calc . 1.000 H
H7 1.43640 0.75270 0.55060 0.0530 Uiso calc . 1.000 H
H8 1.56790 0.64730 0.41210 0.0610 Uiso calc . 1.000 H
H10 1.25400 0.48150 0.44180 0.0600 Uiso calc . 1.000 H
H11 1.12260 0.58690 0.57990 0.0530 Uiso calc . 1.000 H
H12A 1.53300 0.36610 0.24490 0.1060 Uiso calc . 1.000 H
H12B 1.37570 0.43220 0.28120 0.1060 Uiso calc . 1.000 H
H12C 1.46420 0.31740 0.38300 0.1060 Uiso calc . 1.000 H
H14 1.32000 0.67940 0.91400 0.0760 Uiso calc . 1.000 H
H15 1.26440 0.54490 1.11570 0.0950 Uiso calc . 1.000 H
H17 0.90670 0.82840 1.14100 0.0580 Uiso calc . 1.000 H
H18 0.96160 0.95990 0.93610 0.0500 Uiso calc . 1.000 H
H19A 0.92220 0.55140 1.42040 0.1420 Uiso calc . 1.000 H
H19B 0.84990 0.63430 1.30090 0.1420 Uiso calc . 1.000 H
H19C 0.92200 0.70910 1.34890 0.1420 Uiso calc . 1.000 H
H20A 1.15780 1.22170 0.76890 0.0560 Uiso calc . 1.000 H
H20B 1.11330 1.10040 0.88540 0.0560 Uiso calc . 1.000 H
H21A 1.30470 1.14840 0.91030 0.2070 Uiso calc . 1.000 H
H21B 1.38770 1.11660 0.79190 0.2070 Uiso calc . 1.000 H
H21C 1.34230 0.99640 0.90940 0.2070 Uiso calc . 1.000 H
H22A 1.11280 1.30660 0.57240 0.0560 Uiso calc . 1.000 H
H22B 1.12970 1.26420 0.45780 0.0560 Uiso calc . 1.000 H
H24A 0.69910 1.32300 0.44800 0.1670 Uiso calc . 1.000 H
H24B 0.69870 1.30420 0.58520 0.1670 Uiso calc . 1.000 H
H24C 0.73950 1.17320 0.54610 0.1670 Uiso calc . 1.000 H
H8A 1.05090 0.49690 0.81860 0.0790 Uiso calc . 1.000 H
H30 0.92400 0.82720 0.58500 0.0480 Uiso calc . 1.000 H
H31 1.04060 0.93940 0.39620 0.0540 Uiso calc . 1.000 H
H33 0.68590 1.07660 0.24850 0.0530 Uiso calc . 1.000 H
H34 0.56610 0.97580 0.43890 0.0490 Uiso calc . 1.000 H
H36A 1.10520 1.12900 0.08510 0.1370 Uiso calc . 1.000 H
H36B 1.12950 0.98490 0.19350 0.1370 Uiso calc . 1.000 H
H36C 1.09140 1.12360 0.22050 0.1370 Uiso calc . 1.000 H
H38 0.76360 0.94760 0.79480 0.0470 Uiso calc . 1.000 H
H39 0.68240 1.11040 0.88860 0.0510 Uiso calc . 1.000 H
H41 0.47370 0.85470 1.16690 0.0640 Uiso calc . 1.000 H
H42 0.56700 0.68560 1.07900 0.0590 Uiso calc . 1.000 H
H43A 0.40250 1.16940 1.21390 0.1340 Uiso calc . 1.000 H
H43B 0.45830 1.00710 1.25730 0.1340 Uiso calc . 1.000 H
H43C 0.34050 1.08110 1.17200 0.1340 Uiso calc . 1.000 H
H44A 0.98180 0.50590 1.01820 0.0680 Uiso calc . 1.000 H
H44B 0.86450 0.62270 1.05360 0.0680 Uiso calc . 1.000 H
H45A 0.88850 0.42130 1.21660 0.1530 Uiso calc . 1.000 H
H45B 0.85630 0.34580 1.14180 0.1530 Uiso calc . 1.000 H
H45C 0.73950 0.46320 1.17790 0.1530 Uiso calc . 1.000 H
H46A 0.83980 0.30730 0.83880 0.0590 Uiso calc . 1.000 H
H46B 0.83630 0.29260 0.97540 0.0590 Uiso calc . 1.000 H
H48A 0.42700 0.40200 0.76460 0.1500 Uiso calc . 1.000 H
H48B 0.41070 0.50760 0.82960 0.1500 Uiso calc . 1.000 H
H48C 0.41350 0.35080 0.90880 0.1500 Uiso calc . 1.000 H

loop_
_atom_type_symbol
_atom_type_description
_atom_type_scat_dispersion_real
_atom_type_scat_dispersion_imag
_atom_type_scat_source
O O 0.0106 0.0060 'International Tables Vol C Tables 4.2.6.8 and 6.1.1.4'
N N 0.0061 0.0033 'International Tables Vol C Tables 4.2.6.8 and 6.1.1.4'
H H 0.0000 0.0000 'International Tables Vol C Tables 4.2.6.8 and 6.1.1.4'
C C 0.0033 0.0016 'International Tables Vol C Tables 4.2.6.8 and 6.1.1.4'

loop_
_geom_angle_atom_site_label_1
_geom_angle_atom_site_label_2
_geom_angle_atom_site_label_3
_geom_angle
_geom_angle_publ_flag
C9 O4 C12 117.3(5) yes
C16 O5 C19 117.8(5) yes
C23 O7 C24 116.4(5) yes
C1 O1 H1 109.47 no
C32 O11 C36 117.2(4) yes
C40 O12 C43 117.3(5) yes
C47 O14 C48 116.0(5) yes
C25 O8 H8A 109.46 no
C1 N1 C20 122.0(4) yes
C4 N1 C20 127.9(4) yes
C1 N1 C4 110.1(4) yes
C25 N2 C44 121.3(4) yes
C25 N2 C28 110.2(3) yes
C28 N2 C44 125.0(4) yes
O1 C1 C2 112.3(4) yes
O1 C1 C22 106.7(4) yes
N1 C1 C22 112.0(4) yes
O1 C1 N1 110.7(4) yes
C2 C1 C22 112.2(4) no
N1 C1 C2 103.0(4) yes
C1 C2 C3 106.9(4) no
O2 C2 C3 132.0(5) yes
O2 C2 C1 121.1(4) yes
C4 C3 C5 127.2(3) no
C2 C3 C5 125.9(3) no
C2 C3 C4 106.5(4) no
N1 C4 C13 120.3(4) yes
C3 C4 C13 126.1(4) no
N1 C4 C3 113.5(4) yes
O3 C5 C6 119.7(4) yes
O3 C5 C3 121.8(4) yes
C3 C5 C6 118.5(3) no
C7 C6 C11 118.3(4) no
C5 C6 C11 120.0(4) no
C5 C6 C7 121.7(4) no
C6 C7 C8 120.8(5) no
C7 C8 C9 120.1(5) no
O4 C9 C10 124.3(5) yes
O4 C9 C8 116.0(5) yes
C8 C9 C10 119.7(5) no
C9 C10 C11 120.1(5) no
C6 C11 C10 121.0(5) no
C14 C13 C18 118.7(4) no
C4 C13 C14 119.6(4) no
C4 C13 C18 121.6(4) no
C13 C14 C15 120.4(6) no
C14 C15 C16 120.5(6) no
C15 C16 C17 119.5(5) no
O5 C16 C15 115.7(6) yes
O5 C16 C17 124.7(6) yes
C16 C17 C18 119.4(5) no
C13 C18 C17 121.5(5) no
N1 C20 C21 114.1(6) yes
C1 C22 C23 114.5(4) no
O6 C23 O7 122.8(6) yes
O7 C23 C22 112.2(5) yes
O6 C23 C22 124.8(5) yes
C8 C7 H7 119.59 no
C6 C7 H7 119.61 no
C9 C8 H8 120.03 no
C7 C8 H8 119.90 no
C11 C10 H10 119.97 no
C9 C10 H10 119.97 no
C6 C11 H11 119.42 no
C10 C11 H11 119.55 no
H12A C12 H12B 109.46 no
O4 C12 H12C 109.51 no
O4 C12 H12B 109.50 no
O4 C12 H12A 109.37 no
H12B C12 H12C 109.52 no
H12A C12 H12C 109.47 no
C13 C14 H14 119.80 no
C15 C14 H14 119.77 no
C16 C15 H15 119.80 no
C14 C15 H15 119.75 no
C16 C17 H17 120.36 no
C18 C17 H17 120.28 no
C17 C18 H18 119.24 no
C13 C18 H18 119.23 no
H19A C19 H19C 109.43 no
H19B C19 H19C 109.48 no
H19A C19 H19B 109.47 no
O5 C19 H19B 109.50 no
O5 C19 H19C 109.48 no
O5 C19 H19A 109.47 no
N1 C20 H20A 108.80 no
N1 C20 H20B 108.76 no
C21 C20 H20B 108.73 no
H20A C20 H20B 107.62 no
C21 C20 H20A 108.69 no
C20 C21 H21B 109.44 no
C20 C21 H21A 109.49 no
H21A C21 H21C 109.51 no
C20 C21 H21C 109.41 no
H21A C21 H21B 109.53 no
H21B C21 H21C 109.44 no
C23 C22 H22B 108.58 no
C23 C22 H22A 108.68 no
C1 C22 H22B 108.62 no
H22A C22 H22B 107.62 no
C1 C22 H22A 108.68 no
H24B C24 H24C 109.47 no
O7 C24 H24B 109.45 no
O7 C24 H24C 109.50 no
O7 C24 H24A 109.52 no
H24A C24 H24C 109.45 no
H24A C24 H24B 109.44 no
O8 C25 N2 112.4(4) yes
O8 C25 C26 112.3(4) yes
N2 C25 C26 102.3(4) yes
N2 C25 C46 112.1(4) yes
O8 C25 C46 107.3(4) yes
C26 C25 C46 110.5(4) no
O9 C26 C27 131.3(4) yes
C25 C26 C27 106.9(4) no
O9 C26 C25 121.7(5) yes
C26 C27 C29 126.7(4) no
C28 C27 C29 125.5(4) no
C26 C27 C28 107.7(4) no
N2 C28 C37 121.1(3) yes
C27 C28 C37 126.4(4) no
N2 C28 C27 112.3(4) yes
O10 C29 C35 120.1(4) yes
C27 C29 C35 117.4(4) no
O10 C29 C27 122.4(4) yes
C31 C30 C35 120.7(4) no
C30 C31 C32 119.6(5) no
O11 C32 C31 125.0(5) yes
C31 C32 C33 120.1(4) no
O11 C32 C33 114.9(4) yes
C32 C33 C34 120.5(4) no
C33 C34 C35 119.5(5) no
C29 C35 C34 120.3(5) no
C30 C35 C34 119.4(4) no
C29 C35 C30 120.2(4) no
C28 C37 C42 122.4(4) no
C38 C37 C42 117.5(4) no
C28 C37 C38 120.1(4) no
C37 C38 C39 121.2(4) no
C38 C39 C40 120.2(5) no
O12 C40 C41 125.3(4) yes
C39 C40 C41 119.8(5) no
O12 C40 C39 114.9(5) yes
C40 C41 C42 119.6(5) no
C37 C42 C41 121.6(5) no
N2 C44 C45 117.1(6) yes
C25 C46 C47 113.6(4) no
O13 C47 C46 125.1(5) yes
O14 C47 C46 111.0(4) yes
O13 C47 O14 123.8(6) yes
C31 C30 H30 119.62 no
C35 C30 H30 119.67 no
C30 C31 H31 120.20 no
C32 C31 H31 120.16 no
C32 C33 H33 119.72 no
C34 C33 H33 119.75 no
C33 C34 H34 120.27 no
C35 C34 H34 120.20 no
O11 C36 H36A 109.48 no
O11 C36 H36B 109.44 no
O11 C36 H36C 109.50 no
H36A C36 H36B 109.46 no
H36A C36 H36C 109.46 no
H36B C36 H36C 109.50 no
C37 C38 H38 119.44 no
C39 C38 H38 119.36 no
C38 C39 H39 119.82 no
C40 C39 H39 119.94 no
C40 C41 H41 120.15 no
C42 C41 H41 120.21 no
C37 C42 H42 119.24 no
C41 C42 H42 119.21 no
O12 C43 H43A 109.49 no
O12 C43 H43B 109.46 no
O12 C43 H43C 109.44 no
H43A C43 H43B 109.52 no
H43A C43 H43C 109.49 no
H43B C43 H43C 109.43 no
N2 C44 H44A 108.02 no
N2 C44 H44B 108.02 no
C45 C44 H44A 108.05 no
C45 C44 H44B 108.03 no
H44A C44 H44B 107.25 no
C44 C45 H45A 109.45 no
C44 C45 H45B 109.47 no
C44 C45 H45C 109.45 no
H45A C45 H45B 109.49 no
H45A C45 H45C 109.48 no
H45B C45 H45C 109.49 no
C25 C46 H46A 108.80 no
C25 C46 H46B 108.78 no
C47 C46 H46A 108.89 no
C47 C46 H46B 108.83 no
H46A C46 H46B 107.75 no
O14 C48 H48A 109.48 no
O14 C48 H48B 109.49 no
O14 C48 H48C 109.44 no
H48A C48 H48B 109.47 no
H48A C48 H48C 109.48 no
H48B C48 H48C 109.47 no

loop_
_geom_bond_atom_site_label_1
_geom_bond_atom_site_label_2
_geom_bond_site_symmetry_1
_geom_bond_site_symmetry_2
_geom_bond_distance
_geom_bond_publ_flag
O1 C1 . . 1.403(6) yes
O2 C2 . . 1.216(6) yes
O3 C5 . . 1.235(5) yes
O4 C9 . . 1.369(6) yes
O4 C12 . . 1.437(9) yes
O5 C16 . . 1.365(6) yes
O5 C19 . . 1.427(9) yes
O6 C23 . . 1.187(7) yes
O7 C23 . . 1.306(7) yes
O7 C24 . . 1.443(10) yes
O1 H1 . . 0.82 no
O8 C25 . . 1.385(7) yes
O9 C26 . . 1.219(6) yes
O10 C29 . . 1.233(7) yes
O11 C36 . . 1.408(9) yes
O11 C32 . . 1.361(6) yes
O12 C40 . . 1.368(7) yes
O12 C43 . . 1.435(8) yes
O13 C47 . . 1.194(7) yes
O14 C48 . . 1.462(11) yes
O14 C47 . . 1.317(7) yes
O8 H8A . . 0.82 no
N1 C4 . . 1.332(6) yes
N1 C1 . . 1.467(5) yes
N1 C20 . . 1.472(6) yes
N2 C25 . . 1.484(6) yes
N2 C44 . . 1.476(6) yes
N2 C28 . . 1.354(6) yes
C1 C22 . . 1.519(7) no
C1 C2 . . 1.537(8) no
C2 C3 . . 1.448(6) no
C3 C4 . . 1.403(6) no
C3 C5 . . 1.446(6) no
C4 C13 . . 1.480(6) no
C5 C6 . . 1.493(6) no
C6 C7 . . 1.390(7) no
C6 C11 . . 1.380(7) no
C7 C8 . . 1.380(7) no
C8 C9 . . 1.372(8) no
C9 C10 . . 1.382(8) no
C10 C11 . . 1.376(7) no
C13 C18 . . 1.370(7) no
C13 C14 . . 1.381(7) no
C14 C15 . . 1.372(7) no
C15 C16 . . 1.393(9) no
C16 C17 . . 1.366(8) no
C17 C18 . . 1.391(6) no
C20 C21 . . 1.456(11) no
C22 C23 . . 1.508(8) no
C7 H7 . . 0.93 no
C8 H8 . . 0.93 no
C10 H10 . . 0.93 no
C11 H11 . . 0.93 no
C12 H12B . . 0.96 no
C12 H12C . . 0.96 no
C12 H12A . . 0.96 no
C14 H14 . . 0.93 no
C15 H15 . . 0.93 no
C17 H17 . . 0.93 no
C18 H18 . . 0.93 no
C19 H19A . . 0.96 no
C19 H19B . . 0.96 no
C19 H19C . . 0.96 no
C20 H20B . . 0.97 no
C20 H20A . . 0.97 no
C21 H21C . . 0.96 no
C21 H21A . . 0.96 no
C21 H21B . . 0.96 no
C22 H22A . . 0.97 no
C22 H22B . . 0.97 no
C24 H24C . . 0.96 no
C24 H24B . . 0.96 no
C24 H24A . . 0.96 no
C25 C46 . . 1.533(7) no
C25 C26 . . 1.550(6) no
C26 C27 . . 1.440(7) no
C27 C29 . . 1.468(6) no
C27 C28 . . 1.407(5) no
C28 C37 . . 1.448(6) no
C29 C35 . . 1.495(6) no
C30 C35 . . 1.378(8) no
C30 C31 . . 1.385(7) no
C31 C32 . . 1.374(7) no
C32 C33 . . 1.384(8) no
C33 C34 . . 1.377(7) no
C34 C35 . . 1.397(6) no
C37 C38 . . 1.391(7) no
C37 C42 . . 1.392(6) no
C38 C39 . . 1.373(7) no
C39 C40 . . 1.383(7) no
C40 C41 . . 1.374(8) no
C41 C42 . . 1.382(8) no
C44 C45 . . 1.450(8) no
C46 C47 . . 1.496(8) no
C30 H30 . . 0.93 no
C31 H31 . . 0.93 no
C33 H33 . . 0.93 no
C34 H34 . . 0.93 no
C36 H36A . . 0.96 no
C36 H36B . . 0.96 no
C36 H36C . . 0.96 no
C38 H38 . . 0.93 no
C39 H39 . . 0.93 no
C41 H41 . . 0.93 no
C42 H42 . . 0.93 no
C43 H43A . . 0.96 no
C43 H43B . . 0.96 no
C43 H43C . . 0.96 no
C44 H44A . . 0.97 no
C44 H44B . . 0.97 no
C45 H45A . . 0.96 no
C45 H45B . . 0.96 no
C45 H45C . . 0.96 no
C46 H46A . . 0.97 no
C46 H46B . . 0.97 no
C48 H48A . . 0.96 no
C48 H48B . . 0.96 no
C48 H48C . . 0.96 no

loop_
_geom_contact_atom_site_label_1
_geom_contact_atom_site_label_2
_geom_contact_distance
_geom_contact_site_symmetry_2
_geom_contact_publ_flag
O1 O2 2.972(5) . no
O1 O10 2.844(5) 1_655 no
O1 C21 3.294(11) . no
O2 C6 3.122(6) . no
O2 C7 3.000(6) . no
O2 O1 2.972(5) . no
O2 C43 3.159(8) 1_654 no
O3 C26 3.418(7) . no
O3 O8 2.754(5) . no
O3 C25 3.318(6) . no
O3 C13 3.040(5) . no
O3 C14 3.193(6) . no
O6 C4 3.123(7) . no
O6 N1 2.803(6) . no
O6 C20 3.350(7) . no
O8 O9 2.930(5) . no
O8 C20 3.355(7) 1_545 no
O8 O3 2.754(5) . no
O9 O8 2.930(5) . no
O9 C19 3.211(7) 1_554 no
O9 C30 3.255(6) . no
O9 C35 3.258(6) . no
O10 C37 3.200(5) . no
O10 C1 3.401(7) 1_455 no
O10 O1 2.844(5) 1_455 no
O10 C38 3.361(6) . no
O12 C47 3.389(7) 1_565 no
O13 N2 3.012(7) . no
O13 C28 3.329(7) . no
O14 C26 3.306(7) . no
O1 H21B 2.7180 . no
O1 H12C 2.5426 1_565 no
O2 H31 2.6380 . no
O2 H22B 2.7639 . no
O2 H7 2.7597 . no
O2 H43B 2.7723 1_654 no
O3 H11 2.6292 . no
O3 H30 2.7619 . no
O3 H8A 1.9456 . no
O4 H42 2.8582 1_654 no
O4 H24A 2.5409 1_645 no
O4 H45C 2.6097 1_654 no
O5 H10 2.9103 1_556 no
O6 H38 2.7684 . no
O6 H24C 2.6171 . no
O6 H46A 2.7927 1_565 no
O6 H24B 2.5380 . no
O7 H19A 2.8519 1_564 no
O8 H20A 2.6403 1_545 no
O8 H44A 2.4489 . no
O9 H11 2.7254 . no
O9 H46A 2.8358 . no
O9 H19A 2.4763 1_554 no
O10 H34 2.6600 . no
O10 H1 2.0369 1_455 no
O11 H45B 2.5573 1_564 no
O11 H46B 2.7836 1_564 no
O12 H48C 2.7584 1_565 no
O12 H33 2.7053 1_556 no
O13 H12A 2.7509 1_456 no
O13 H48B 2.5989 . no
O13 H48C 2.6247 . no
O14 H39 2.6245 1_545 no
N1 O6 2.803(6) . no
N2 O13 3.012(7) . no
C1 O10 3.401(7) 1_655 no
C2 C7 3.169(8) . no
C4 C23 3.525(7) . no
C4 O6 3.123(7) . no
C5 C14 3.398(6) . no
C6 O2 3.122(6) . no
C7 O2 3.000(6) . no
C7 C2 3.169(8) . no
C13 O3 3.040(5) . no
C13 C21 3.542(12) . no
C14 C5 3.398(6) . no
C14 O3 3.193(6) . no
C16 C44 3.561(9) . no
C18 C20 3.239(7) . no
C18 C38 3.516(8) . no
C19 O9 3.211(7) 1_556 no
C20 C18 3.239(7) . no
C20 O8 3.355(7) 1_565 no
C20 O6 3.350(7) . no
C21 C41 3.571(11) 1_655 no
C21 C39 3.533(11) 1_655 no
C21 C13 3.542(12) . no
C21 O1 3.294(11) . no
C21 C40 3.394(11) 1_655 no
C23 C4 3.525(7) . no
C25 O3 3.318(6) . no
C26 C30 3.247(7) . no
C26 O14 3.306(7) . no
C26 O3 3.418(7) . no
C27 C47 3.439(7) . no
C28 C47 3.411(7) . no
C28 O13 3.329(7) . no
C29 C38 3.290(7) . no
C30 O9 3.255(6) . no
C30 C26 3.247(7) . no
C33 C43 3.581(9) 1_554 no
C35 O9 3.258(6) . no
C37 O10 3.200(5) . no
C38 O10 3.361(6) . no
C38 C29 3.290(7) . no
C38 C18 3.516(8) . no
C39 C21 3.533(11) 1_455 no
C40 C21 3.394(11) 1_455 no
C41 C21 3.571(11) 1_455 no
C42 C44 3.263(9) . no
C43 C33 3.581(9) 1_556 no
C43 O2 3.159(8) 1_456 no
C44 C42 3.263(9) . no
C44 C16 3.561(9) . no
C45 C46 3.589(9) . no
C46 C45 3.589(9) . no
C47 C28 3.411(7) . no
C47 O12 3.389(7) 1_545 no
C47 C27 3.439(7) . no
C2 H7 2.7615 . no
C3 H7 2.7087 . no
C3 H14 3.0603 . no
C5 H8A 2.9833 . no
C5 H30 2.8450 . no
C10 H12B 2.6824 . no
C10 H12C 2.8360 . no
C12 H45C 2.9783 1_654 no
C12 H24A 2.9589 1_645 no
C12 H15 3.0548 1_554 no
C12 H10 2.5256 . no
C13 H21C 3.0685 . no
C13 H20B 2.7158 . no
C14 H48B 3.0412 1_655 no
C15 H12B 3.0023 1_556 no
C16 H44B 2.9760 . no
C17 H19C 2.7581 . no
C17 H19B 2.7403 . no
C17 H44B 2.8228 . no
C18 H20B 2.5781 . no
C19 H17 2.5187 . no
C20 H22A 2.9002 . no
C20 H18 3.0266 . no
C21 H36A 3.0735 1_556 no
C22 H20A 2.7606 . no
C26 H30 2.8158 . no
C27 H30 2.6143 . no
C27 H38 2.9593 . no
C29 H1 2.9999 1_455 no
C29 H38 2.9551 . no
C31 H36C 2.7418 . no
C31 H36B 2.7117 . no
C31 H19C 2.9611 1_554 no
C32 H19C 3.0448 1_554 no
C34 H1 3.0430 1_455 no
C34 H43B 3.0872 1_554 no
C36 H43C 2.6944 1_654 no
C36 H31 2.5083 . no
C36 H45B 2.9933 1_564 no
C37 H44B 2.5429 . no
C38 H18 3.0289 . no
C39 H18 2.9679 . no
C40 H21C 3.0882 1_455 no
C40 H21A 3.0959 1_455 no
C41 H43C 2.8094 . no
C41 H21C 2.9226 1_455 no
C41 H43B 2.7200 . no
C42 H44B 2.7750 . no
C43 H41 2.5386 . no
C43 H33 2.8618 1_556 no
C44 H8A 2.8828 . no
C45 H46B 3.0698 . no
C46 H45B 3.0455 . no
C47 H39 3.0922 1_545 no
H1 O10 2.0369 1_655 no
H1 C29 2.9999 1_655 no
H1 C34 3.0430 1_655 no
H1 H21B 2.5184 . no
H1 H34 2.4935 1_655 no
H7 O2 2.7597 . no
H7 C2 2.7615 . no
H7 C3 2.7087 . no
H8A O3 1.9456 . no
H8A C5 2.9833 . no
H8A C44 2.8828 . no
H8A H44A 2.3481 . no
H10 H22A 2.5048 1_545 no
H10 C12 2.5256 . no
H10 H12B 2.1790 . no
H10 O5 2.9103 1_554 no
H10 H12C 2.4735 . no
H11 O9 2.7254 . no
H11 O3 2.6292 . no
H12A O13 2.7509 1_654 no
H12A H45C 2.4511 1_654 no
H12B C10 2.6824 . no
H12B C15 3.0023 1_554 no
H12B H15 2.2302 1_554 no
H12B H10 2.1790 . no
H12C O1 2.5426 1_545 no
H12C C10 2.8360 . no
H12C H10 2.4735 . no
H14 C3 3.0603 . no
H14 H48B 2.2997 1_655 no
H15 H12B 2.2302 1_556 no
H15 C12 3.0548 1_556 no
H17 H19B 2.3168 . no
H17 C19 2.5187 . no
H17 H19C 2.3123 . no
H18 C39 2.9679 . no
H18 C38 3.0289 . no
H18 C20 3.0266 . no
H18 H20B 2.3004 . no
H19A O9 2.4763 1_556 no
H19A O7 2.8519 1_546 no
H19B C17 2.7403 . no
H19B H17 2.3168 . no
H19C C31 2.9611 1_556 no
H19C C17 2.7581 . no
H19C C32 3.0448 1_556 no
H19C H17 2.3123 . no
H20A O8 2.6403 1_565 no
H20A C22 2.7606 . no
H20A H22A 2.2571 . no
H20B H18 2.3004 . no
H20B C13 2.7158 . no
H20B C18 2.5781 . no
H20B H36A 2.5036 1_556 no
H21A H36A 2.5227 1_556 no
H21A C40 3.0959 1_655 no
H21B O1 2.7180 . no
H21B H1 2.5184 . no
H21C C40 3.0882 1_655 no
H21C C13 3.0685 . no
H21C C41 2.9226 1_655 no
H22A H10 2.5048 1_565 no
H22A C20 2.9002 . no
H22A H20A 2.2571 . no
H22B O2 2.7639 . no
H24A C12 2.9589 1_465 no
H24A O4 2.5409 1_465 no
H24B O6 2.5380 . no
H24C O6 2.6171 . no
H30 O3 2.7619 . no
H30 C5 2.8450 . no
H30 C26 2.8158 . no
H30 C27 2.6143 . no
H31 O2 2.6380 . no
H31 C36 2.5083 . no
H31 H36B 2.2748 . no
H31 H36C 2.3196 . no
H33 O12 2.7053 1_554 no
H33 C43 2.8618 1_554 no
H34 O10 2.6600 . no
H34 H1 2.4935 1_455 no
H34 H43B 2.5212 1_554 no
H36A C21 3.0735 1_554 no
H36A H20B 2.5036 1_554 no
H36A H21A 2.5227 1_554 no
H36B C31 2.7117 . no
H36B H31 2.2748 . no
H36B H43C 2.5751 1_654 no
H36C C31 2.7418 . no
H36C H31 2.3196 . no
H36C H43C 2.3946 1_654 no
H38 O6 2.7684 . no
H38 C27 2.9593 . no
H38 C29 2.9551 . no
H39 O14 2.6245 1_565 no
H39 C47 3.0922 1_565 no
H41 C43 2.5386 . no
H41 H43B 2.2523 . no
H41 H43C 2.4155 . no
H42 O4 2.8582 1_456 no
H42 H45C 2.5215 . no
H43B O2 2.7723 1_456 no
H43B C34 3.0872 1_556 no
H43B C41 2.7200 . no
H43B H34 2.5212 1_556 no
H43B H41 2.2523 . no
H43C C36 2.6944 1_456 no
H43C C41 2.8094 . no
H43C H36B 2.5751 1_456 no
H43C H36C 2.3946 1_456 no
H43C H41 2.4155 . no
H44A O8 2.4489 . no
H44A H8A 2.3481 . no
H44B C16 2.9760 . no
H44B C17 2.8228 . no
H44B C37 2.5429 . no
H44B C42 2.7750 . no
H45B O11 2.5573 1_546 no
H45B C36 2.9933 1_546 no
H45B C46 3.0455 . no
H45B H46B 2.3456 . no
H45C O4 2.6097 1_456 no
H45C C12 2.9783 1_456 no
H45C H12A 2.4511 1_456 no
H45C H42 2.5215 . no
H46A O6 2.7927 1_545 no
H46A O9 2.8358 . no
H46B O11 2.7836 1_546 no
H46B C45 3.0698 . no
H46B H45B 2.3456 . no
H48B O13 2.5989 . no
H48B C14 3.0412 1_455 no
H48B H14 2.2997 1_455 no
H48C O12 2.7584 1_545 no
H48C O13 2.6247 . no

loop_
_geom_hbond_atom_site_label_D
_geom_hbond_atom_site_label_H
_geom_hbond_atom_site_label_A
_geom_hbond_site_symmetry_A
_geom_hbond_distance_DH
_geom_hbond_distance_HA
_geom_hbond_distance_DA
_geom_hbond_angle_DHA
_geom_hbond_publ_flag
O1 H1 O10 1_655 0.82 2.04 2.844(5) 168 yes
O8 H8A O3 . 0.82 1.95 2.754(5) 169 yes
C12 H12C O1 1_545 0.96 2.54 3.434(7) 155 yes
C19 H19A O9 1_556 0.96 2.48 3.211(7) 133 yes
C24 H24A O4 1_465 0.96 2.54 3.440(10) 156 yes
C44 H44A O8 . 0.97 2.45 2.869(6) 106 yes
C45 H45B O11 1_546 0.96 2.56 3.471(10) 159 yes

loop_
_geom_torsion_atom_site_label_1
_geom_torsion_atom_site_label_2
_geom_torsion_atom_site_label_3
_geom_torsion_atom_site_label_4
_geom_torsion
_geom_torsion_publ_flag
C12 O4 C9 C8 167.1(5) no
C12 O4 C9 C10 -12.9(7) no
C19 O5 C16 C15 -177.4(6) no
C19 O5 C16 C17 -0.5(10) no
C24 O7 C23 O6 0.3(9) yes
C24 O7 C23 C22 -176.5(6) yes
C36 O11 C32 C33 177.6(5) no
C36 O11 C32 C31 -2.1(8) no
C43 O12 C40 C41 -7.5(8) no
C43 O12 C40 C39 172.1(5) no
C48 O14 C47 O13 -2.9(8) yes
C48 O14 C47 C46 178.5(5) yes
C4 N1 C1 O1 -121.1(4) yes
C20 N1 C4 C3 -175.3(5) no
C20 N1 C1 C2 176.4(4) no
C4 N1 C1 C22 120.0(5) no
C1 N1 C4 C3 1.7(6) no
C20 N1 C1 O1 56.1(6) no
C20 N1 C1 C22 -62.8(6) no
C1 N1 C4 C13 -178.4(4) no
C4 N1 C1 C2 -0.8(5) no
C20 N1 C4 C13 4.6(7) no
C1 N1 C20 C21 -94.2(7) yes
C4 N1 C20 C21 82.5(7) yes
C44 N2 C28 C27 156.0(4) no
C28 N2 C25 C46 -111.9(4) no
C44 N2 C25 C46 88.2(5) no
C44 N2 C25 O8 -32.7(6) no
C25 N2 C28 C27 -3.1(6) no
C28 N2 C25 O8 127.2(4) yes
C44 N2 C25 C26 -153.4(4) no
C28 N2 C44 C45 117.6(6) yes
C28 N2 C25 C26 6.5(5) no
C25 N2 C28 C37 -177.5(4) no
C44 N2 C28 C37 -18.5(7) no
C25 N2 C44 C45 -85.5(7) yes
N1 C1 C2 O2 177.5(5) yes
N1 C1 C22 C23 -54.6(6) no
O1 C1 C22 C23 -175.9(4) no
C22 C1 C2 O2 56.9(6) no
C2 C1 C22 C23 60.7(5) no
C22 C1 C2 C3 -120.9(4) no
O1 C1 C2 C3 118.9(4) yes
O1 C1 C2 O2 -63.3(6) yes
N1 C1 C2 C3 -0.3(5) no
C1 C2 C3 C5 173.6(4) no
O2 C2 C3 C5 -3.9(8) no
O2 C2 C3 C4 -176.3(5) yes
C1 C2 C3 C4 1.2(5) no
C2 C3 C5 C6 35.6(6) no
C4 C3 C5 O3 26.0(7) no
C4 C3 C5 C6 -153.5(4) no
C5 C3 C4 C13 5.9(7) no
C5 C3 C4 N1 -174.1(4) no
C2 C3 C4 N1 -1.8(5) no
C2 C3 C4 C13 178.2(4) no
C2 C3 C5 O3 -144.8(4) no
C3 C4 C13 C14 58.8(7) no
N1 C4 C13 C14 -121.2(5) no
N1 C4 C13 C18 61.3(6) no
C3 C4 C13 C18 -118.7(5) no
O3 C5 C6 C7 -147.2(4) no
O3 C5 C6 C11 30.9(6) no
C3 C5 C6 C7 32.3(6) no
C3 C5 C6 C11 -149.6(4) no
C7 C6 C11 C10 1.7(7) no
C5 C6 C7 C8 176.4(4) no
C5 C6 C11 C10 -176.4(4) no
C11 C6 C7 C8 -1.7(7) no
C6 C7 C8 C9 1.6(8) no
C7 C8 C9 C10 -1.4(8) no
C7 C8 C9 O4 178.6(5) no
C8 C9 C10 C11 1.5(8) no
O4 C9 C10 C11 -178.6(5) no
C9 C10 C11 C6 -1.6(7) no
C18 C13 C14 C15 0.9(8) no
C14 C13 C18 C17 0.0(8) no
C4 C13 C18 C17 177.6(5) no
C4 C13 C14 C15 -176.7(5) no
C13 C14 C15 C16 -1.4(10) no
C14 C15 C16 O5 178.0(6) no
C14 C15 C16 C17 0.9(11) no
C15 C16 C17 C18 0.0(10) no
O5 C16 C17 C18 -176.8(6) no
C16 C17 C18 C13 -0.5(9) no
C1 C22 C23 O6 43.7(8) yes
C1 C22 C23 O7 -139.6(5) no
C46 C25 C26 O9 -64.5(6) no
C46 C25 C26 C27 111.9(4) no
O8 C25 C46 C47 178.7(4) no
N2 C25 C26 C27 -7.6(5) no
O8 C25 C26 C27 -128.3(4) yes
N2 C25 C26 O9 176.1(5) yes
O8 C25 C26 O9 55.4(7) yes
C26 C25 C46 C47 -58.5(5) yes
N2 C25 C46 C47 54.9(5) yes
C25 C26 C27 C28 6.2(5) no
O9 C26 C27 C29 0.4(9) no
C25 C26 C27 C29 -175.5(5) no
O9 C26 C27 C28 -177.9(6) yes
C29 C27 C28 C37 -6.5(8) no
C28 C27 C29 C35 131.5(5) no
C26 C27 C28 C37 171.9(5) no
C26 C27 C28 N2 -2.2(6) no
C28 C27 C29 O10 -45.8(8) no
C26 C27 C29 C35 -46.5(7) no
C26 C27 C29 O10 136.2(5) no
C29 C27 C28 N2 179.5(4) no
C27 C28 C37 C42 130.5(5) no
N2 C28 C37 C42 -55.9(7) no
C27 C28 C37 C38 -52.9(7) no
N2 C28 C37 C38 120.7(5) no
C27 C29 C35 C30 -30.0(7) no
O10 C29 C35 C34 -29.2(7) no
C27 C29 C35 C34 153.4(5) no
O10 C29 C35 C30 147.4(5) no
C31 C30 C35 C29 -174.3(5) no
C35 C30 C31 C32 -3.0(8) no
C31 C30 C35 C34 2.4(7) no
C30 C31 C32 O11 -178.7(5) no
C30 C31 C32 C33 1.6(8) no
O11 C32 C33 C34 -179.3(5) no
C31 C32 C33 C34 0.4(8) no
C32 C33 C34 C35 -1.0(8) no
C33 C34 C35 C30 -0.4(7) no
C33 C34 C35 C29 176.3(5) no
C42 C37 C38 C39 0.8(7) no
C38 C37 C42 C41 1.5(8) no
C28 C37 C42 C41 178.1(5) no
C28 C37 C38 C39 -175.9(5) no
C37 C38 C39 C40 -1.6(8) no
C38 C39 C40 O12 -179.7(5) no
C38 C39 C40 C41 0.0(8) no
O12 C40 C41 C42 -178.1(5) no
C39 C40 C41 C42 2.2(8) no
C40 C41 C42 C37 -3.0(9) no
C25 C46 C47 O13 -72.5(6) yes
C25 C46 C47 O14 106.1(5) no
